data_4506685
loop_
_publ_author_name
'Han, Jie'
'Yau, Chung-Wah'
'Chan, Chin Wing'
'Mak, Thomas C. W.'

_publ_section_title
;
 Anionic Host Layers Constructed with Guanidinium--Hydrogen Carbonate
 Dimer 2:1 Rosette-Ribbons and Bridging Carboxylate Connectors
;
_journal_issue 9
_journal_name_full 'Crystal Growth &amp; Design'
_journal_page_first 4457
_journal_paper_doi 10.1021/cg3006184
_journal_volume 12
_journal_year 2012
_chemical_formula_moiety '[(C4H9)4N]2[C(NH2)3]2(HCO3)2[NC7H4COO]2(H2O)2'
_chemical_formula_sum 'C26 H49 N5 O6'
_chemical_formula_weight 527.70
_chemical_name_systematic
; 
 ? 
;
_space_group_IT_number 14
_symmetry_cell_setting monoclinic
_symmetry_space_group_name_Hall '-P 2ybc'
_symmetry_space_group_name_H-M 'P 1 21/c 1'
_atom_sites_solution_hydrogens geom
_atom_sites_solution_primary direct
_atom_sites_solution_secondary difmap
_audit_creation_method SHELXL-97
_cell_angle_alpha 90.00
_cell_angle_beta 97.575(2)
_cell_angle_gamma 90.00
_cell_formula_units_Z 8
_cell_length_a 29.0855(10)
_cell_length_b 16.3428(7)
_cell_length_c 13.5836(6)
_cell_measurement_temperature 293(2)
_cell_volume 6400.5(5)
_computing_structure_refinement 'SHELXL-97 (Sheldrick, 2008)'
_computing_structure_solution 'SHELXS-97 (Sheldrick, 2008)'
_diffrn_ambient_temperature 293(2)
_diffrn_measured_fraction_theta_full 0.980
_diffrn_measured_fraction_theta_max 0.980
_diffrn_radiation_monochromator graphite
_diffrn_radiation_source 'fine-focus sealed tube'
_diffrn_radiation_type CuK\a
_diffrn_radiation_wavelength 1.54178
_diffrn_reflns_av_R_equivalents 0.0344
_diffrn_reflns_av_sigmaI/netI 0.0226
_diffrn_reflns_limit_h_max 34
_diffrn_reflns_limit_h_min -33
_diffrn_reflns_limit_k_max 19
_diffrn_reflns_limit_k_min -19
_diffrn_reflns_limit_l_max 10
_diffrn_reflns_limit_l_min -16
_diffrn_reflns_number 86876
_diffrn_reflns_theta_full 67.67
_diffrn_reflns_theta_max 67.67
_diffrn_reflns_theta_min 3.07
_exptl_absorpt_coefficient_mu 0.632
_exptl_absorpt_correction_T_max 0.8734
_exptl_absorpt_correction_T_min 0.8233
_exptl_absorpt_correction_type multi-scan
_exptl_crystal_colour Colorless
_exptl_crystal_density_diffrn 1.095
_exptl_crystal_density_method 'not measured'
_exptl_crystal_description Needle
_exptl_crystal_F_000 2304
_exptl_crystal_size_max 0.32
_exptl_crystal_size_mid 0.28
_exptl_crystal_size_min 0.22
_refine_diff_density_max 0.509
_refine_diff_density_min -0.264
_refine_diff_density_rms 0.036
_refine_ls_extinction_coef 0.00035(11)
_refine_ls_extinction_expression Fc^*^=kFc[1+0.001xFc^2^\l^3^/sin(2\q)]^-1/4^
_refine_ls_extinction_method SHELXL
_refine_ls_goodness_of_fit_ref 1.064
_refine_ls_hydrogen_treatment constr
_refine_ls_matrix_type full
_refine_ls_number_parameters 668
_refine_ls_number_reflns 11364
_refine_ls_number_restraints 1
_refine_ls_restrained_S_all 1.065
_refine_ls_R_factor_all 0.1067
_refine_ls_R_factor_gt 0.0717
_refine_ls_shift/su_max 0.002
_refine_ls_shift/su_mean 0.000
_refine_ls_structure_factor_coef Fsqd
_refine_ls_weighting_details 'calc w=1/[\s^2^(Fo^2^)+(0.1520P)^2^+0.7883P] where P=(Fo^2^+2Fc^2^)/3'
_refine_ls_weighting_scheme calc
_refine_ls_wR_factor_gt 0.2372
_refine_ls_wR_factor_ref 0.2668
_reflns_number_gt 7402
_reflns_number_total 11364
_reflns_threshold_expression >2sigma(I)
_cod_data_source_file cg3006184_si_001.cif
_cod_data_source_block complex3
_cod_depositor_comments
;
The following automatic conversions were performed:

'_symmetry_cell_setting' value 'Monoclinic' changed to 'monoclinic'
according to /home/saulius/struct/CIF-dictionaries/cif_core.dic
dictionary named 'cif_core.dic' version 2.4.2 from 2011-04-26.

Automatic conversion script
Id: cif_fix_values 1891 2012-01-12 08:04:46Z andrius 
;
_cod_original_sg_symbol_H-M P21/c
_cod_database_code 4506685

loop_
_symmetry_equiv_pos_as_xyz
'x, y, z'
'-x, y+1/2, -z+1/2'
'-x, -y, -z'
'x, -y-1/2, z-1/2'

loop_
_atom_site_label
_atom_site_type_symbol
_atom_site_fract_x
_atom_site_fract_y
_atom_site_fract_z
_atom_site_U_iso_or_equiv
_atom_site_adp_type
_atom_site_occupancy
_atom_site_symmetry_multiplicity
_atom_site_calc_flag
_atom_site_refinement_flags
C1 C 0.91822(8) 0.22978(14) -0.01771(19) 0.0780(6) Uani 1 1 d .
C2 C 0.89470(8) 0.22402(18) -0.1124(2) 0.0906(7) Uani 1 1 d .
H2A H 0.9114 0.2176 -0.1658 0.109 Uiso 1 1 calc R
C3 C 0.84712(9) 0.22751(19) -0.1296(2) 0.0997(8) Uani 1 1 d .
H3A H 0.8317 0.2241 -0.1939 0.120 Uiso 1 1 calc R
C4 C 0.82257(8) 0.23621(18) -0.0501(2) 0.0965(8) Uani 1 1 d .
C5 C 0.84561(9) 0.24007(19) 0.0457(2) 0.1000(8) Uani 1 1 d .
H5A H 0.8289 0.2441 0.0994 0.120 Uiso 1 1 calc R
C6 C 0.89295(9) 0.23789(17) 0.0612(2) 0.0907(7) Uani 1 1 d .
H6A H 0.9084 0.2419 0.1255 0.109 Uiso 1 1 calc R
C7 C 0.97076(8) 0.22643(17) -0.0005(2) 0.0854(7) Uani 1 1 d .
C8 C 0.77250(10) 0.2414(3) -0.0686(3) 0.1363(14) Uani 1 1 d .
N1 N 0.73356(9) 0.2481(4) -0.0842(3) 0.201(2) Uani 1 1 d .
O1 O 0.99044(6) 0.24679(16) 0.08237(16) 0.1164(7) Uani 1 1 d .
O2 O 0.99100(6) 0.20257(14) -0.06995(14) 0.1073(6) Uani 1 1 d .
C9 C 0.58213(8) 0.29702(15) 0.1393(2) 0.0823(7) Uani 1 1 d .
C10 C 0.60526(8) 0.33057(19) 0.2248(2) 0.1009(8) Uani 1 1 d .
H10A H 0.5888 0.3442 0.2767 0.121 Uiso 1 1 calc R
C11 C 0.65243(9) 0.3443(2) 0.2349(3) 0.1082(9) Uani 1 1 d .
H11A H 0.6677 0.3665 0.2932 0.130 Uiso 1 1 calc R
C12 C 0.67662(8) 0.32462(16) 0.1575(2) 0.0902(8) Uani 1 1 d .
C13 C 0.65391(8) 0.29075(17) 0.0715(2) 0.0903(7) Uani 1 1 d .
H13A H 0.6703 0.2770 0.0196 0.108 Uiso 1 1 calc R
C14 C 0.60659(8) 0.27742(17) 0.0629(2) 0.0874(7) Uani 1 1 d .
H14A H 0.5912 0.2550 0.0047 0.105 Uiso 1 1 calc R
C15 C 0.53034(9) 0.2811(2) 0.1303(2) 0.0946(8) Uani 1 1 d .
C16 C 0.72620(9) 0.33819(18) 0.1683(3) 0.1035(9) Uani 1 1 d .
N2 N 0.76493(8) 0.35020(19) 0.1753(2) 0.1273(10) Uani 1 1 d .
O3 O 0.51168(7) 0.2494(2) 0.0535(2) 0.1417(10) Uani 1 1 d .
O4 O 0.51003(7) 0.3011(2) 0.20023(17) 0.1513(11) Uani 1 1 d .
C17 C 0.10943(7) 0.26438(14) 0.02497(19) 0.0768(6) Uani 1 1 d .
N3 N 0.15553(6) 0.27236(14) 0.03608(17) 0.0905(6) Uani 1 1 d .
H3B H 0.1709 0.2576 -0.0109 0.109 Uiso 1 1 calc R
H3C H 0.1699 0.2923 0.0902 0.109 Uiso 1 1 calc R
N4 N 0.08761(6) 0.23419(14) -0.05696(16) 0.0871(6) Uani 1 1 d .
H4A H 0.0579 0.2291 -0.0640 0.104 Uiso 1 1 calc R
H4B H 0.1029 0.2193 -0.1040 0.104 Uiso 1 1 calc R
N5 N 0.08630(7) 0.28749(14) 0.09797(16) 0.0897(6) Uani 1 1 d .
H5B H 0.0566 0.2826 0.0915 0.108 Uiso 1 1 calc R
H5C H 0.1010 0.3073 0.1518 0.108 Uiso 1 1 calc R
C18 C 0.39124(8) 0.25411(15) 0.1118(2) 0.0806(6) Uani 1 1 d .
N6 N 0.41315(7) 0.24389(16) 0.03408(18) 0.1018(7) Uani 1 1 d .
H6B H 0.4428 0.2493 0.0399 0.122 Uiso 1 1 calc R
H6C H 0.3978 0.2317 -0.0226 0.122 Uiso 1 1 calc R
N7 N 0.34558(7) 0.24558(15) 0.10270(17) 0.0966(6) Uani 1 1 d .
H7A H 0.3312 0.2522 0.1535 0.116 Uiso 1 1 calc R
H7B H 0.3303 0.2334 0.0460 0.116 Uiso 1 1 calc R
N8 N 0.41438(7) 0.27265(14) 0.19832(17) 0.0917(6) Uani 1 1 d .
H8A H 0.4440 0.2781 0.2044 0.110 Uiso 1 1 calc R
H8B H 0.3999 0.2793 0.2490 0.110 Uiso 1 1 calc R
C19 C 0.18133(7) 0.30995(15) 0.30077(19) 0.0787(6) Uani 1 1 d .
O5 O 0.20433(5) 0.32440(13) 0.22692(13) 0.0951(5) Uani 1 1 d .
H5O H 0.2337 0.3202 0.2359 0.114 Uiso 1 1 d R
O6 O 0.20402(6) 0.29874(16) 0.38627(14) 0.1119(7) Uani 1 1 d .
O7 O 0.13827(5) 0.30819(14) 0.28676(14) 0.1004(6) Uani 1 1 d .
C20 C 0.31549(7) 0.29973(17) 0.33952(19) 0.0835(7) Uani 1 1 d .
O8 O 0.29257(5) 0.29838(16) 0.41500(13) 0.1191(8) Uani 1 1 d .
H8O H 0.2631 0.2984 0.4054 0.143 Uiso 1 1 d R
O9 O 0.29293(5) 0.31136(14) 0.25385(14) 0.1000(6) Uani 1 1 d .
O10 O 0.35811(6) 0.29356(16) 0.35236(15) 0.1157(7) Uani 1 1 d .
N9 N 0.38680(9) 0.96712(13) 0.7435(2) 0.1062(7) Uani 1 1 d .
C21 C 0.34702(12) 0.91223(19) 0.7654(3) 0.1214(11) Uani 1 1 d .
H21A H 0.3364 0.8807 0.7063 0.146 Uiso 1 1 calc R
H21B H 0.3588 0.8739 0.8172 0.146 Uiso 1 1 calc R
C22 C 0.30621(13) 0.9567(2) 0.7975(3) 0.1318(12) Uani 1 1 d .
H22A H 0.3172 0.9924 0.8526 0.158 Uiso 1 1 calc R
H22B H 0.2923 0.9908 0.7431 0.158 Uiso 1 1 calc R
C23 C 0.27027(15) 0.9020(3) 0.8279(4) 0.1651(18) Uani 1 1 d .
H23A H 0.2845 0.8661 0.8800 0.198 Uiso 1 1 calc R
H23B H 0.2582 0.8682 0.7717 0.198 Uiso 1 1 calc R
C24 C 0.23057(16) 0.9464(3) 0.8646(4) 0.1761(19) Uani 1 1 d .
H24A H 0.2083 0.9074 0.8820 0.264 Uiso 1 1 calc R
H24B H 0.2161 0.9819 0.8133 0.264 Uiso 1 1 calc R
H24C H 0.2420 0.9784 0.9220 0.264 Uiso 1 1 calc R
C25 C 0.40519(12) 1.01723(19) 0.8344(3) 0.1112(9) Uani 1 1 d .
H25A H 0.3800 1.0497 0.8537 0.133 Uiso 1 1 calc R
H25B H 0.4285 1.0548 0.8162 0.133 Uiso 1 1 calc R
C26 C 0.42639(15) 0.9676(3) 0.9238(3) 0.1421(13) Uani 1 1 d .
H26A H 0.4565 0.9472 0.9120 0.171 Uiso 1 1 calc R
H26B H 0.4067 0.9209 0.9323 0.171 Uiso 1 1 calc R
C27 C 0.43188(16) 1.0190(3) 1.0180(3) 0.1524(14) Uani 1 1 d .
H27A H 0.4551 0.9939 1.0665 0.183 Uiso 1 1 calc R
H27B H 0.4430 1.0729 1.0030 0.183 Uiso 1 1 calc R
C28 C 0.3885(2) 1.0279(4) 1.0619(4) 0.189(2) Uani 1 1 d .
H28A H 0.3940 1.0612 1.1205 0.283 Uiso 1 1 calc R
H28B H 0.3777 0.9749 1.0791 0.283 Uiso 1 1 calc R
H28C H 0.3654 1.0535 1.0147 0.283 Uiso 1 1 calc R
C29 C 0.42468(13) 0.91180(19) 0.7141(3) 0.1251(11) Uani 1 1 d .
H29A H 0.4344 0.8749 0.7688 0.150 Uiso 1 1 calc R
H29B H 0.4117 0.8788 0.6579 0.150 Uiso 1 1 calc R
C30 C 0.46701(15) 0.9554(2) 0.6870(3) 0.1404(13) Uani 1 1 d .
H30A H 0.4580 0.9909 0.6304 0.168 Uiso 1 1 calc R
H30B H 0.4802 0.9893 0.7422 0.168 Uiso 1 1 calc R
C31 C 0.50301(19) 0.8953(3) 0.6618(5) 0.186(2) Uani 1 1 d .
H31A H 0.4890 0.8602 0.6085 0.223 Uiso 1 1 calc R
H31B H 0.5121 0.8609 0.7193 0.223 Uiso 1 1 calc R
C32 C 0.5461(2) 0.9339(4) 0.6304(5) 0.220(3) Uani 1 1 d .
H32A H 0.5673 0.8917 0.6169 0.330 Uiso 1 1 calc R
H32B H 0.5605 0.9683 0.6828 0.330 Uiso 1 1 calc R
H32C H 0.5377 0.9660 0.5717 0.330 Uiso 1 1 calc R
C33 C 0.36993(13) 1.02698(17) 0.6607(3) 0.1137(10) Uani 1 1 d .
H33A H 0.3449 1.0593 0.6816 0.136 Uiso 1 1 calc R
H33B H 0.3951 1.0642 0.6523 0.136 Uiso 1 1 calc R
C34 C 0.35293(17) 0.9891(3) 0.5613(3) 0.1480(14) Uani 1 1 d .
H34A H 0.3289 0.9495 0.5697 0.178 Uiso 1 1 calc R
H34B H 0.3784 0.9600 0.5376 0.178 Uiso 1 1 calc R
C35 C 0.3335(2) 1.0521(4) 0.4829(5) 0.182(2) Uani 1 1 d D
H35A H 0.3511 1.1025 0.4921 0.218 Uiso 1 1 calc R
H35B H 0.3360 1.0313 0.4169 0.218 Uiso 1 1 calc R
C36 C 0.2853(3) 1.0673(5) 0.4934(6) 0.262(4) Uani 1 1 d D
H36A H 0.2729 1.1073 0.4454 0.394 Uiso 1 1 calc R
H36B H 0.2832 1.0873 0.5591 0.394 Uiso 1 1 calc R
H36C H 0.2681 1.0173 0.4827 0.394 Uiso 1 1 calc R
N10 N 0.88911(8) 0.54351(12) 0.25873(18) 0.0920(6) Uani 1 1 d .
C37 C 0.84742(10) 0.59610(16) 0.2753(3) 0.1061(9) Uani 1 1 d .
H37A H 0.8572 0.6348 0.3280 0.127 Uiso 1 1 calc R
H37B H 0.8380 0.6273 0.2153 0.127 Uiso 1 1 calc R
C38 C 0.80574(11) 0.5501(2) 0.3019(3) 0.1199(11) Uani 1 1 d .
H38A H 0.7953 0.5120 0.2489 0.144 Uiso 1 1 calc R
H38B H 0.8149 0.5185 0.3617 0.144 Uiso 1 1 calc R
C39 C 0.76672(13) 0.6047(3) 0.3181(4) 0.1635(19) Uani 1 1 d .
H39A H 0.7577 0.6363 0.2583 0.196 Uiso 1 1 calc R
H39B H 0.7772 0.6427 0.3712 0.196 Uiso 1 1 calc R
C40 C 0.72509(15) 0.5598(3) 0.3443(5) 0.191(2) Uani 1 1 d .
H40A H 0.7008 0.5982 0.3518 0.286 Uiso 1 1 calc R
H40B H 0.7332 0.5307 0.4055 0.286 Uiso 1 1 calc R
H40C H 0.7145 0.5217 0.2924 0.286 Uiso 1 1 calc R
C41 C 0.87594(11) 0.48254(16) 0.1756(2) 0.1023(9) Uani 1 1 d .
H41A H 0.9027 0.4485 0.1694 0.123 Uiso 1 1 calc R
H41B H 0.8518 0.4472 0.1944 0.123 Uiso 1 1 calc R
C42 C 0.85944(14) 0.5186(2) 0.0765(3) 0.1276(11) Uani 1 1 d .
H42A H 0.8834 0.5539 0.0565 0.153 Uiso 1 1 calc R
H42B H 0.8322 0.5518 0.0812 0.153 Uiso 1 1 calc R
C43 C 0.84786(17) 0.4539(3) -0.0001(3) 0.1483(14) Uani 1 1 d .
H43A H 0.8749 0.4193 -0.0019 0.178 Uiso 1 1 calc R
H43B H 0.8233 0.4199 0.0196 0.178 Uiso 1 1 calc R
C44 C 0.8329(2) 0.4858(4) -0.1013(4) 0.200(2) Uani 1 1 d .
H44A H 0.8264 0.4409 -0.1465 0.300 Uiso 1 1 calc R
H44B H 0.8572 0.5189 -0.1219 0.300 Uiso 1 1 calc R
H44C H 0.8055 0.5184 -0.1009 0.300 Uiso 1 1 calc R
C45 C 0.92662(11) 0.60140(17) 0.2328(3) 0.1082(9) Uani 1 1 d .
H45A H 0.9138 0.6348 0.1768 0.130 Uiso 1 1 calc R
H45B H 0.9351 0.6378 0.2887 0.130 Uiso 1 1 calc R
C46 C 0.97013(13) 0.5602(2) 0.2072(4) 0.1424(14) Uani 1 1 d .
H46A H 0.9844 0.5315 0.2659 0.171 Uiso 1 1 calc R
H46B H 0.9609 0.5193 0.1568 0.171 Uiso 1 1 calc R
C47 C 1.0031(2) 0.6080(4) 0.1743(6) 0.237(4) Uani 1 1 d .
H47A H 1.0158 0.6434 0.2283 0.285 Uiso 1 1 calc R
H47B H 0.9880 0.6427 0.1218 0.285 Uiso 1 1 calc R
C48 C 1.0427(2) 0.5647(4) 0.1356(6) 0.243(3) Uani 1 1 d .
H48A H 1.0642 0.6044 0.1166 0.364 Uiso 1 1 calc R
H48B H 1.0310 0.5321 0.0790 0.364 Uiso 1 1 calc R
H48C H 1.0582 0.5300 0.1866 0.364 Uiso 1 1 calc R
C49 C 0.90698(11) 0.49613(17) 0.3509(2) 0.1024(9) Uani 1 1 d .
H49A H 0.9314 0.4598 0.3356 0.123 Uiso 1 1 calc R
H49B H 0.8820 0.4624 0.3693 0.123 Uiso 1 1 calc R
C50 C 0.92571(15) 0.5483(2) 0.4394(3) 0.1362(12) Uani 1 1 d .
H50A H 0.9046 0.5934 0.4450 0.163 Uiso 1 1 calc R
H50B H 0.9553 0.5711 0.4281 0.163 Uiso 1 1 calc R
C51 C 0.93204(18) 0.5009(3) 0.5366(4) 0.1545(15) Uani 1 1 d .
H51A H 0.9453 0.4478 0.5253 0.185 Uiso 1 1 calc R
H51B H 0.9539 0.5299 0.5842 0.185 Uiso 1 1 calc R
C52 C 0.8902(2) 0.4893(4) 0.5778(5) 0.207(3) Uani 1 1 d .
H52A H 0.8965 0.4595 0.6390 0.311 Uiso 1 1 calc R
H52B H 0.8687 0.4589 0.5320 0.311 Uiso 1 1 calc R
H52C H 0.8771 0.5416 0.5903 0.311 Uiso 1 1 calc R
O1W O 0.97281(8) 0.35462(13) 0.23390(16) 0.1178(7) Uani 1 1 d .
H1WA H 0.9783 0.3367 0.2937 0.141 Uiso 1 1 d .
H1WB H 0.9781 0.3216 0.1882 0.141 Uiso 1 1 d .
O2W O 0.50469(17) 0.3537(2) 0.3867(2) 0.1984(16) Uani 1 1 d .
H2WA H 0.5066 0.3366 0.3289 0.238 Uiso 1 1 d .
H2WB H 0.5069 0.3222 0.4380 0.238 Uiso 1 1 d .

loop_
_atom_site_aniso_label
_atom_site_aniso_U_11
_atom_site_aniso_U_22
_atom_site_aniso_U_33
_atom_site_aniso_U_23
_atom_site_aniso_U_13
_atom_site_aniso_U_12
C1 0.0640(12) 0.0884(14) 0.0834(16) 0.0027(12) 0.0164(11) 0.0010(10)
C2 0.0645(12) 0.1247(19) 0.0853(18) -0.0034(14) 0.0193(12) 0.0051(12)
C3 0.0680(13) 0.139(2) 0.0921(19) -0.0083(16) 0.0103(13) 0.0069(14)
C4 0.0599(12) 0.124(2) 0.108(2) -0.0143(16) 0.0209(13) -0.0033(12)
C5 0.0739(14) 0.135(2) 0.095(2) -0.0109(17) 0.0286(14) -0.0064(14)
C6 0.0719(13) 0.1190(19) 0.0838(17) -0.0025(14) 0.0194(12) -0.0035(12)
C7 0.0648(13) 0.1134(17) 0.0792(17) -0.0005(14) 0.0145(12) 0.0031(12)
C8 0.0661(16) 0.228(4) 0.118(3) -0.036(3) 0.0223(16) -0.002(2)
N1 0.0645(15) 0.400(7) 0.139(3) -0.063(4) 0.0204(16) 0.006(2)
O1 0.0680(10) 0.191(2) 0.0901(14) -0.0201(14) 0.0118(10) 0.0025(11)
O2 0.0650(9) 0.1709(18) 0.0880(12) -0.0132(12) 0.0174(9) 0.0076(10)
C9 0.0633(12) 0.0957(15) 0.0903(17) 0.0157(13) 0.0187(12) 0.0021(11)
C10 0.0660(13) 0.133(2) 0.106(2) -0.0176(18) 0.0229(14) -0.0026(14)
C11 0.0715(14) 0.129(2) 0.126(2) -0.0227(19) 0.0190(15) -0.0087(14)
C12 0.0594(12) 0.0905(15) 0.123(2) 0.0137(15) 0.0198(14) 0.0035(11)
C13 0.0698(13) 0.1026(16) 0.103(2) 0.0196(15) 0.0282(14) 0.0097(12)
C14 0.0685(12) 0.1072(17) 0.0886(17) 0.0106(13) 0.0184(12) 0.0032(11)
C15 0.0646(13) 0.135(2) 0.0864(19) 0.0057(16) 0.0180(13) -0.0049(13)
C16 0.0653(14) 0.1107(19) 0.137(3) -0.0016(17) 0.0219(15) -0.0005(12)
N2 0.0696(13) 0.155(2) 0.160(3) -0.0092(19) 0.0262(15) -0.0078(14)
O3 0.0709(11) 0.241(3) 0.1154(18) -0.0448(19) 0.0189(11) -0.0139(14)
O4 0.0730(11) 0.284(3) 0.1016(16) -0.0324(18) 0.0304(11) -0.0350(15)
C17 0.0639(12) 0.0894(14) 0.0772(16) 0.0207(12) 0.0093(11) 0.0079(10)
N3 0.0632(10) 0.1222(16) 0.0860(14) 0.0064(12) 0.0097(10) 0.0019(10)
N4 0.0612(10) 0.1265(16) 0.0733(13) 0.0112(12) 0.0080(9) 0.0055(10)
N5 0.0650(10) 0.1228(16) 0.0811(14) 0.0026(12) 0.0088(10) 0.0069(10)
C18 0.0657(12) 0.0957(15) 0.0820(16) 0.0021(13) 0.0154(12) 0.0023(11)
N6 0.0649(11) 0.154(2) 0.0890(15) -0.0104(14) 0.0186(11) -0.0005(12)
N7 0.0634(11) 0.1399(18) 0.0885(15) -0.0048(13) 0.0174(10) -0.0044(11)
N8 0.0642(10) 0.1249(16) 0.0876(15) -0.0060(12) 0.0157(10) 0.0013(10)
C19 0.0599(12) 0.1062(16) 0.0705(15) -0.0044(12) 0.0107(11) 0.0009(11)
O5 0.0611(8) 0.1473(15) 0.0773(11) 0.0064(10) 0.0107(8) -0.0004(9)
O6 0.0602(9) 0.198(2) 0.0782(12) 0.0143(13) 0.0103(8) -0.0077(11)
O7 0.0586(8) 0.1522(16) 0.0906(12) -0.0058(11) 0.0110(8) 0.0008(9)
C20 0.0579(12) 0.1231(18) 0.0706(15) -0.0027(13) 0.0133(11) -0.0130(11)
O8 0.0582(9) 0.227(2) 0.0737(11) 0.0092(13) 0.0142(8) -0.0048(11)
O9 0.0625(8) 0.1622(17) 0.0772(12) 0.0025(11) 0.0167(8) -0.0023(9)
O10 0.0568(9) 0.198(2) 0.0939(13) 0.0049(13) 0.0158(8) -0.0105(11)
N9 0.1206(18) 0.0760(12) 0.124(2) 0.0006(12) 0.0223(15) -0.0006(12)
C21 0.126(2) 0.0877(17) 0.149(3) 0.0100(18) 0.014(2) -0.0101(17)
C22 0.123(2) 0.111(2) 0.163(4) 0.009(2) 0.025(2) -0.0065(19)
C23 0.137(3) 0.134(3) 0.230(6) 0.031(3) 0.044(3) -0.002(2)
C24 0.133(3) 0.199(5) 0.201(5) 0.025(4) 0.038(3) -0.004(3)
C25 0.118(2) 0.0969(18) 0.119(3) 0.0037(18) 0.0177(19) -0.0004(16)
C26 0.136(3) 0.138(3) 0.149(4) 0.009(3) 0.009(3) 0.006(2)
C27 0.146(3) 0.168(4) 0.140(4) -0.006(3) 0.005(3) -0.003(3)
C28 0.179(5) 0.199(5) 0.198(5) 0.000(4) 0.061(4) 0.004(4)
C29 0.143(3) 0.0886(18) 0.147(3) -0.0031(18) 0.032(2) 0.0116(18)
C30 0.153(3) 0.118(2) 0.160(4) -0.005(2) 0.054(3) 0.009(2)
C31 0.174(4) 0.156(4) 0.240(6) -0.009(4) 0.080(4) 0.025(3)
C32 0.176(5) 0.254(7) 0.247(7) -0.002(5) 0.094(5) 0.032(5)
C33 0.139(3) 0.0834(16) 0.120(3) 0.0024(17) 0.021(2) 0.0010(16)
C34 0.179(4) 0.120(3) 0.143(3) -0.010(3) 0.011(3) 0.002(3)
C35 0.184(5) 0.169(4) 0.189(5) 0.015(4) 0.008(4) 0.015(4)
C36 0.268(9) 0.231(7) 0.261(9) 0.025(6) -0.071(7) -0.034(7)
N10 0.0971(14) 0.0685(10) 0.1126(17) 0.0046(11) 0.0223(12) 0.0041(10)
C37 0.1029(18) 0.0748(14) 0.141(3) -0.0126(15) 0.0162(18) 0.0105(13)
C38 0.102(2) 0.1024(19) 0.158(3) -0.0108(19) 0.029(2) 0.0116(16)
C39 0.106(2) 0.128(3) 0.259(6) -0.057(3) 0.034(3) 0.006(2)
C40 0.115(3) 0.188(4) 0.279(7) -0.058(4) 0.061(4) 0.007(3)
C41 0.112(2) 0.0761(14) 0.122(2) -0.0025(15) 0.0275(18) -0.0011(13)
C42 0.135(3) 0.111(2) 0.132(3) -0.002(2) 0.000(2) 0.0005(19)
C43 0.167(4) 0.134(3) 0.142(4) -0.006(3) 0.015(3) -0.008(3)
C44 0.239(6) 0.203(5) 0.145(4) 0.002(4) -0.024(4) 0.023(4)
C45 0.114(2) 0.0783(15) 0.135(3) 0.0116(15) 0.0256(19) -0.0082(14)
C46 0.120(2) 0.115(2) 0.202(4) 0.034(3) 0.058(3) 0.001(2)
C47 0.186(5) 0.179(5) 0.373(10) 0.108(6) 0.133(6) 0.027(4)
C48 0.181(5) 0.232(6) 0.346(9) 0.059(6) 0.151(6) 0.018(5)
C49 0.1062(19) 0.0819(15) 0.122(2) 0.0096(16) 0.0269(17) 0.0050(14)
C50 0.155(3) 0.114(2) 0.136(3) 0.001(2) 0.008(3) 0.003(2)
C51 0.171(4) 0.133(3) 0.156(4) 0.016(3) 0.008(3) 0.026(3)
C52 0.219(6) 0.184(5) 0.235(7) 0.037(4) 0.096(5) 0.028(4)
O1W 0.1402(17) 0.1106(14) 0.1056(15) 0.0082(11) 0.0276(13) 0.0308(12)
O2W 0.322(5) 0.159(2) 0.123(2) -0.0164(18) 0.060(3) -0.008(3)

loop_
_atom_type_symbol
_atom_type_description
_atom_type_scat_dispersion_real
_atom_type_scat_dispersion_imag
_atom_type_scat_source
C C 0.0181 0.0091 'International Tables Vol C Tables 4.2.6.8 and 6.1.1.4'
H H 0.0000 0.0000 'International Tables Vol C Tables 4.2.6.8 and 6.1.1.4'
N N 0.0311 0.0180 'International Tables Vol C Tables 4.2.6.8 and 6.1.1.4'
O O 0.0492 0.0322 'International Tables Vol C Tables 4.2.6.8 and 6.1.1.4'

loop_
_geom_angle_atom_site_label_1
_geom_angle_atom_site_label_2
_geom_angle_atom_site_label_3
_geom_angle
C2 C1 C6 118.7(2)
C2 C1 C7 120.5(2)
C6 C1 C7 120.7(2)
C3 C2 C1 121.4(2)
C2 C3 C4 119.1(3)
C3 C4 C5 120.3(2)
C3 C4 C8 118.9(3)
C5 C4 C8 120.8(3)
C6 C5 C4 119.8(2)
C5 C6 C1 120.7(3)
O1 C7 O2 124.5(2)
O1 C7 C1 117.8(2)
O2 C7 C1 117.6(2)
N1 C8 C4 177.6(6)
C14 C9 C10 119.1(2)
C14 C9 C15 120.5(3)
C10 C9 C15 120.4(2)
C9 C10 C11 121.2(3)
C12 C11 C10 119.2(3)
C11 C12 C13 120.3(2)
C11 C12 C16 119.3(3)
C13 C12 C16 120.5(3)
C12 C13 C14 119.7(2)
C9 C14 C13 120.6(3)
O3 C15 O4 124.5(2)
O3 C15 C9 117.7(2)
O4 C15 C9 117.8(3)
N2 C16 C12 178.5(4)
N4 C17 N5 120.6(2)
N4 C17 N3 120.1(2)
N5 C17 N3 119.3(2)
N8 C18 N6 120.3(2)
N8 C18 N7 119.8(2)
N6 C18 N7 119.9(3)
O7 C19 O6 121.9(2)
O7 C19 O5 119.8(2)
O6 C19 O5 118.29(19)
O10 C20 O9 121.9(2)
O10 C20 O8 120.0(2)
O9 C20 O8 118.0(2)
C29 N9 C25 110.2(3)
C29 N9 C33 111.3(3)
C25 N9 C33 107.4(2)
C29 N9 C21 107.3(2)
C25 N9 C21 110.7(3)
C33 N9 C21 110.1(3)
C22 C21 N9 114.9(3)
C23 C22 C21 113.8(3)
C22 C23 C24 113.8(4)
N9 C25 C26 115.1(3)
C25 C26 C27 111.4(4)
C28 C27 C26 113.2(4)
C30 C29 N9 115.2(3)
C31 C30 C29 111.2(4)
C30 C31 C32 114.7(5)
C34 C33 N9 115.6(3)
C33 C34 C35 113.1(4)
C36 C35 C34 108.6(6)
C49 N10 C41 107.9(2)
C49 N10 C45 109.5(2)
C41 N10 C45 110.8(2)
C49 N10 C37 111.1(2)
C41 N10 C37 110.6(2)
C45 N10 C37 107.0(2)
C38 C37 N10 115.7(2)
C39 C38 C37 113.0(3)
C38 C39 C40 113.5(4)
C42 C41 N10 115.6(2)
C41 C42 C43 111.5(3)
C44 C43 C42 114.2(4)
C46 C45 N10 115.1(2)
C47 C46 C45 117.9(4)
C46 C47 C48 116.9(5)
N10 C49 C50 114.8(2)
C49 C50 C51 113.1(3)
C52 C51 C50 113.5(4)

loop_
_geom_bond_atom_site_label_1
_geom_bond_atom_site_label_2
_geom_bond_distance
C1 C2 1.378(4)
C1 C6 1.383(3)
C1 C7 1.516(3)
C2 C3 1.374(3)
C3 C4 1.378(4)
C4 C5 1.385(4)
C4 C8 1.447(4)
C5 C6 1.366(4)
C7 O1 1.239(3)
C7 O2 1.239(3)
C8 N1 1.130(4)
C9 C14 1.372(3)
C9 C10 1.377(4)
C9 C15 1.517(3)
C10 C11 1.379(4)
C11 C12 1.378(4)
C12 C13 1.380(4)
C12 C16 1.447(3)
C13 C14 1.383(3)
C15 O3 1.225(3)
C15 O4 1.227(3)
C16 N2 1.135(3)
C17 N4 1.303(3)
C17 N5 1.324(3)
C17 N3 1.336(3)
C18 N8 1.311(3)
C18 N6 1.313(3)
C18 N7 1.325(3)
C19 O7 1.242(3)
C19 O6 1.271(3)
C19 O5 1.299(3)
C20 O10 1.233(3)
C20 O9 1.273(3)
C20 O8 1.295(3)
N9 C29 1.519(4)
N9 C25 1.519(4)
N9 C33 1.522(4)
N9 C21 1.524(4)
C21 C22 1.504(5)
C22 C23 1.475(5)
C23 C24 1.504(6)
C25 C26 1.521(5)
C26 C27 1.522(6)
C27 C28 1.473(6)
C29 C30 1.509(5)
C30 C31 1.508(6)
C31 C32 1.513(7)
C33 C34 1.509(5)
C34 C35 1.534(7)
C35 C36 1.449(8)
N10 C49 1.506(4)
N10 C41 1.517(4)
N10 C45 1.520(3)
N10 C37 1.527(3)
C37 C38 1.510(4)
C38 C39 1.483(4)
C39 C40 1.498(6)
C41 C42 1.489(5)
C42 C43 1.491(5)
C43 C44 1.481(6)
C45 C46 1.514(5)
C46 C47 1.356(6)
C47 C48 1.504(7)
C49 C50 1.514(5)
C50 C51 1.521(6)
C51 C52 1.417(7)

loop_
_geom_hbond_atom_site_label_D
_geom_hbond_atom_site_label_H
_geom_hbond_atom_site_label_A
_geom_hbond_distance_DH
_geom_hbond_distance_HA
_geom_hbond_distance_DA
_geom_hbond_angle_DHA
_geom_hbond_site_symmetry_A
N3 H3B O6 0.86 2.02 2.870(3) 169.2 4_565
N3 H3C O5 0.86 2.06 2.913(3) 172.4 .
N4 H4A O2 0.86 1.99 2.840(2) 171.9 1_455
N4 H4B O7 0.86 1.97 2.825(3) 176.8 4_565
N5 H5B O1 0.86 2.00 2.847(3) 168.1 1_455
N5 H5C O7 0.86 2.00 2.820(3) 158.2 .
N6 H6B O3 0.86 1.99 2.845(3) 174.1 .
N6 H6C O10 0.86 1.97 2.826(3) 175.2 4_565
N7 H7A O9 0.86 2.10 2.923(3) 158.8 .
N7 H7B O8 0.86 2.03 2.891(3) 177.6 4_565
N8 H8A O4 0.86 1.96 2.817(3) 171.3 .
N8 H8B O10 0.86 1.99 2.842(3) 171.7 .
O5 H5O O9 0.85 1.71 2.564(2) 179.9 .
O8 H8O O6 0.85 1.70 2.554(2) 179.8 .
O1W H1WA O2 0.858(2) 1.9495(19) 2.807(3) 179.3(2) 4_566
O1W H1WB O1 0.851(2) 1.956(2) 2.808(3) 179.40(18) .
O2W H2WA O4 0.843(3) 1.856(2) 2.699(4) 178.7(3) .
O2W H2WB O3 0.862(3) 1.948(3) 2.810(4) 179.7(4) 4_566

loop_
_geom_torsion_atom_site_label_1
_geom_torsion_atom_site_label_2
_geom_torsion_atom_site_label_3
_geom_torsion_atom_site_label_4
_geom_torsion
C6 C1 C2 C3 1.1(4)
C7 C1 C2 C3 -179.5(3)
C1 C2 C3 C4 -0.6(5)
C2 C3 C4 C5 -1.0(5)
C2 C3 C4 C8 178.9(3)
C3 C4 C5 C6 2.1(5)
C8 C4 C5 C6 -177.8(3)
C4 C5 C6 C1 -1.6(4)
C2 C1 C6 C5 0.1(4)
C7 C1 C6 C5 -179.3(3)
C2 C1 C7 O1 166.9(3)
C6 C1 C7 O1 -13.7(4)
C2 C1 C7 O2 -13.9(4)
C6 C1 C7 O2 165.5(3)
C3 C4 C8 N1 -74(10)
C5 C4 C8 N1 106(10)
C14 C9 C10 C11 -0.4(4)
C15 C9 C10 C11 179.0(3)
C9 C10 C11 C12 0.6(5)
C10 C11 C12 C13 -0.8(5)
C10 C11 C12 C16 -179.4(3)
C11 C12 C13 C14 0.7(4)
C16 C12 C13 C14 179.3(3)
C10 C9 C14 C13 0.3(4)
C15 C9 C14 C13 -179.1(2)
C12 C13 C14 C9 -0.5(4)
C14 C9 C15 O3 1.1(4)
C10 C9 C15 O3 -178.3(3)
C14 C9 C15 O4 -178.8(3)
C10 C9 C15 O4 1.9(4)
C11 C12 C16 N2 -110(15)
C13 C12 C16 N2 71(15)
C29 N9 C21 C22 179.2(3)
C25 N9 C21 C22 59.0(4)
C33 N9 C21 C22 -59.6(4)
N9 C21 C22 C23 -174.2(4)
C21 C22 C23 C24 177.2(4)
C29 N9 C25 C26 -55.2(4)
C33 N9 C25 C26 -176.5(3)
C21 N9 C25 C26 63.3(4)
N9 C25 C26 C27 -164.7(3)
C25 C26 C27 C28 79.7(5)
C25 N9 C29 C30 -60.8(4)
C33 N9 C29 C30 58.2(4)
C21 N9 C29 C30 178.7(3)
N9 C29 C30 C31 178.4(4)
C29 C30 C31 C32 178.1(5)
C29 N9 C33 C34 55.7(4)
C25 N9 C33 C34 176.3(3)
C21 N9 C33 C34 -63.1(4)
N9 C33 C34 C35 176.3(4)
C33 C34 C35 C36 -84.9(6)
C49 N10 C37 C38 -60.7(4)
C41 N10 C37 C38 59.1(4)
C45 N10 C37 C38 179.8(3)
N10 C37 C38 C39 179.3(3)
C37 C38 C39 C40 179.9(4)
C49 N10 C41 C42 -177.3(3)
C45 N10 C41 C42 -57.5(3)
C37 N10 C41 C42 61.0(3)
N10 C41 C42 C43 179.4(3)
C41 C42 C43 C44 -177.7(4)
C49 N10 C45 C46 63.1(4)
C41 N10 C45 C46 -55.7(4)
C37 N10 C45 C46 -176.4(3)
N10 C45 C46 C47 173.8(5)
C45 C46 C47 C48 -171.5(6)
C41 N10 C49 C50 174.9(3)
C45 N10 C49 C50 54.2(3)
C37 N10 C49 C50 -63.7(3)
N10 C49 C50 C51 165.6(3)
C49 C50 C51 C52 -79.4(6)
